data_2016225
loop_
_publ_author_name
'Meng, Xiang-Gao'
'Zhou, Chun-Shan'
'Wang, Li'
'Liu, Chang-Lin'

_publ_section_title
;
 Two salts of 5-sulfosalicylic acid and 3-aminopyridine
;
_journal_coeditor_code AV3101
_journal_issue 11
_journal_name_full 'Acta Crystallographica Section C'
_journal_page_first o667
_journal_page_last o670
_journal_paper_doi 10.1107/S0108270107047270
_journal_volume 63
_journal_year 2007
_chemical_formula_iupac 'C5 H7 N2 + , C7 H5 O6 S -'
_chemical_formula_moiety 'C5 H7 N2 + , C7 H5 O6 S -'
_chemical_formula_sum 'C12 H12 N2 O6 S'
_chemical_formula_weight 312.30
_chemical_name_systematic
;
3-aminopyrimidinium 3-carboxy-4-hydroxybenzenesulfonate
;
_space_group_IT_number 14
_symmetry_cell_setting monoclinic
_symmetry_space_group_name_Hall '-P 2yn'
_symmetry_space_group_name_H-M 'P 1 21/n 1'
_atom_sites_solution_hydrogens geom
_atom_sites_solution_primary direct
_atom_sites_solution_secondary difmap
_audit_creation_method SHELXL97
_cell_angle_alpha 90.00
_cell_angle_beta 114.957(2)
_cell_angle_gamma 90.00
_cell_formula_units_Z 8
_cell_length_a 13.9642(10)
_cell_length_b 12.8331(9)
_cell_length_c 15.7831(11)
_cell_measurement_reflns_used 2715
_cell_measurement_temperature 299(2)
_cell_measurement_theta_max 21.99
_cell_measurement_theta_min 2.26
_cell_volume 2564.3(3)
_computing_cell_refinement 'SMART (Bruker, 2001)'
_computing_data_collection 'SMART (Bruker, 2001)'
_computing_data_reduction 'SAINT-Plus (Bruker, 2001)'
_computing_molecular_graphics 'PLATON (Spek, 2003)'
_computing_publication_material 'PLATON (Spek, 2003)'
_computing_structure_refinement 'SHELXL97 (Sheldrick, 1997)'
_computing_structure_solution 'SHELXS97 (Sheldrick, 1997)'
_diffrn_ambient_temperature 298(2)
_diffrn_measured_fraction_theta_full 0.987
_diffrn_measured_fraction_theta_max 0.987
_diffrn_measurement_device_type 'Bruker SMART APEX CCD area-detector'
_diffrn_measurement_method '0.3\% wide \w exposures'
_diffrn_radiation_monochromator graphite
_diffrn_radiation_source 'fine focus sealed Siemens Mo tube'
_diffrn_radiation_type 'Mo k\a'
_diffrn_radiation_wavelength 0.71073
_diffrn_reflns_av_R_equivalents 0.0624
_diffrn_reflns_av_sigmaI/netI 0.0604
_diffrn_reflns_limit_h_max 18
_diffrn_reflns_limit_h_min -18
_diffrn_reflns_limit_k_max 16
_diffrn_reflns_limit_k_min -16
_diffrn_reflns_limit_l_max 20
_diffrn_reflns_limit_l_min -20
_diffrn_reflns_number 29389
_diffrn_reflns_theta_full 28.00
_diffrn_reflns_theta_max 28.00
_diffrn_reflns_theta_min 1.64
_exptl_absorpt_coefficient_mu 0.284
_exptl_absorpt_correction_T_max 0.9903
_exptl_absorpt_correction_T_min 0.9721
_exptl_absorpt_correction_type multi-scan
_exptl_absorpt_process_details '(SADABS; Sheldrick, 1996)'
_exptl_crystal_colour 'light yellow'
_exptl_crystal_density_diffrn 1.618
_exptl_crystal_density_method 'not measured'
_exptl_crystal_description plate
_exptl_crystal_F_000 1296
_exptl_crystal_size_max 0.10
_exptl_crystal_size_mid 0.04
_exptl_crystal_size_min 0.02
_refine_diff_density_max 0.364
_refine_diff_density_min -0.265
_refine_ls_extinction_method none
_refine_ls_goodness_of_fit_ref 1.006
_refine_ls_hydrogen_treatment mixed
_refine_ls_matrix_type full
_refine_ls_number_parameters 412
_refine_ls_number_reflns 6096
_refine_ls_number_restraints 0
_refine_ls_restrained_S_all 1.006
_refine_ls_R_factor_all 0.1065
_refine_ls_R_factor_gt 0.0553
_refine_ls_shift/su_max 0.001
_refine_ls_shift/su_mean 0.000
_refine_ls_structure_factor_coef Fsqd
_refine_ls_weighting_details 'calc w = 1/[\s^2^(Fo^2^)+(0.0750P)^2^] where P=(Fo^2^+2Fc^2^)/3'
_refine_ls_weighting_scheme calc
_refine_ls_wR_factor_gt 0.1365
_refine_ls_wR_factor_ref 0.1507
_reflns_number_gt 3596
_reflns_number_total 6096
_reflns_threshold_expression I>2\s(I)
_cod_data_source_file av3101.cif
_cod_data_source_block II
_cod_original_sg_symbol_H-M 'P 21/n'
_cod_database_code 2016225
_cod_database_fobs_code 2016225

loop_
_symmetry_equiv_pos_as_xyz
'x, y, z'
'-x+1/2, y+1/2, -z+1/2'
'-x, -y, -z'
'x-1/2, -y-1/2, z-1/2'

loop_
_atom_site_type_symbol
_atom_site_label
_atom_site_fract_x
_atom_site_fract_y
_atom_site_fract_z
_atom_site_U_iso_or_equiv
_atom_site_adp_type
_atom_site_calc_flag
_atom_site_refinement_flags
_atom_site_occupancy
C C1 0.12473(19) 0.56335(18) -0.02483(17) 0.0325(6) Uani d . 1
C C2 0.1270(2) 0.66889(19) 0.00080(18) 0.0369(6) Uani d . 1
C C3 0.1424(2) 0.6939(2) 0.09119(18) 0.0414(6) Uani d . 1
H H3 0.1416 0.7634 0.1076 0.050 Uiso calc R 1
C C4 0.1591(2) 0.6170(2) 0.15732(18) 0.0402(6) Uani d . 1
H H4 0.1701 0.6346 0.2179 0.048 Uiso calc R 1
C C5 0.15917(19) 0.51282(19) 0.13252(17) 0.0346(6) Uani d . 1
C C6 0.14154(18) 0.48723(19) 0.04229(16) 0.0333(6) Uani d . 1
H H6 0.1409 0.4175 0.0261 0.040 Uiso calc R 1
C C7 0.1084(2) 0.5366(2) -0.12039(18) 0.0381(6) Uani d . 1
O O1 0.10906(17) 0.43634(15) -0.13605(13) 0.0495(5) Uani d . 1
H H1A 0.111(2) 0.421(2) -0.189(2) 0.074 Uiso d . 1
O O2 0.09669(17) 0.60227(15) -0.18020(13) 0.0560(6) Uani d . 1
O O3 0.11632(16) 0.74808(14) -0.05887(13) 0.0506(5) Uani d . 1
H H3B 0.104(2) 0.720(3) -0.113(2) 0.076 Uiso d . 1
O O4 0.15719(16) 0.44821(14) 0.28701(13) 0.0529(5) Uani d . 1
O O5 0.30865(15) 0.40955(15) 0.25940(12) 0.0487(5) Uani d . 1
O O6 0.14537(18) 0.31940(14) 0.17054(13) 0.0597(6) Uani d . 1
S S1 0.19339(6) 0.41441(5) 0.21845(4) 0.0412(2) Uani d . 1
C C8 0.36627(18) 0.22496(18) 1.01963(16) 0.0315(5) Uani d . 1
C C9 0.37872(19) 0.12097(18) 0.99747(17) 0.0340(6) Uani d . 1
C C10 0.3660(2) 0.0964(2) 0.90794(17) 0.0394(6) Uani d . 1
H H10 0.3758 0.0280 0.8937 0.047 Uiso calc R 1
C C11 0.3390(2) 0.17151(19) 0.83968(18) 0.0385(6) Uani d . 1
H H11 0.3298 0.1536 0.7796 0.046 Uiso calc R 1
C C12 0.32526(18) 0.27473(19) 0.86048(16) 0.0336(6) Uani d . 1
C C13 0.33878(18) 0.30011(19) 0.94969(15) 0.0334(6) Uani d . 1
H H13 0.3294 0.3688 0.9634 0.040 Uiso calc R 1
C C14 0.3803(2) 0.2524(2) 1.11419(17) 0.0364(6) Uani d . 1
O O7 0.36474(16) 0.35178(15) 1.12581(12) 0.0496(5) Uani d . 1
H H7A 0.357(2) 0.359(2) 1.178(2) 0.074 Uiso d . 1
O O8 0.40380(16) 0.18901(15) 1.17709(12) 0.0532(5) Uani d . 1
O O9 0.40249(17) 0.04371(14) 1.06086(13) 0.0511(5) Uani d . 1
H H9A 0.410(3) 0.069(3) 1.110(2) 0.077 Uiso d . 1
O O10 0.32663(16) 0.46926(14) 0.81956(13) 0.0541(5) Uani d . 1
O O11 0.16947(14) 0.36940(15) 0.73050(12) 0.0486(5) Uani d . 1
O O12 0.32585(16) 0.34190(14) 0.70578(12) 0.0504(5) Uani d . 1
S S2 0.28474(6) 0.37187(5) 0.77284(4) 0.0394(2) Uani d . 1
C C15 0.3660(2) 0.4980(2) 0.5163(2) 0.0499(7) Uani d . 1
H H15 0.3476 0.4386 0.4792 0.060 Uiso calc R 1
C C16 0.3835(2) 0.5907(2) 0.4804(2) 0.0434(7) Uani d . 1
C C17 0.4112(2) 0.6763(2) 0.5399(2) 0.0492(7) Uani d . 1
H H17 0.4233 0.7404 0.5186 0.059 Uiso calc R 1
C C18 0.4209(2) 0.6672(2) 0.6296(2) 0.0587(8) Uani d . 1
H H18 0.4402 0.7248 0.6690 0.070 Uiso calc R 1
C C19 0.4024(2) 0.5738(3) 0.6612(2) 0.0579(8) Uani d . 1
H H19 0.4088 0.5667 0.7220 0.070 Uiso calc R 1
N N1 0.3752(2) 0.4934(2) 0.6031(2) 0.0558(7) Uani d . 1
H H1 0.370(2) 0.434(2) 0.627(2) 0.067 Uiso d . 1
N N2 0.3782(2) 0.5973(2) 0.39265(19) 0.0647(8) Uani d . 1
H H2A 0.350(3) 0.545(3) 0.355(2) 0.078 Uiso d . 1
H H2B 0.368(3) 0.658(3) 0.364(2) 0.078 Uiso d . 1
C C20 0.1119(2) 0.2879(2) 0.4766(2) 0.0506(7) Uani d . 1
H H20 0.1215 0.3475 0.5128 0.061 Uiso calc R 1
C C21 0.1094(2) 0.1909(2) 0.5135(2) 0.0446(7) Uani d . 1
C C22 0.0958(2) 0.1055(2) 0.4549(2) 0.0519(8) Uani d . 1
H H22 0.0949 0.0388 0.4774 0.062 Uiso calc R 1
C C23 0.0838(3) 0.1180(3) 0.3658(2) 0.0613(9) Uani d . 1
H H23 0.076(2) 0.063(2) 0.325(2) 0.074 Uiso d . 1
C C24 0.0867(2) 0.2153(3) 0.3323(2) 0.0624(9) Uani d . 1
H H24 0.0791 0.2249 0.2714 0.075 Uiso d R 1
N N3 0.1003(2) 0.2956(2) 0.3886(2) 0.0597(7) Uani d . 1
H H3A 0.105(2) 0.358(2) 0.364(2) 0.072 Uiso d . 1
N N4 0.1167(2) 0.1797(2) 0.6013(2) 0.0646(8) Uani d . 1
H H4A 0.131(3) 0.118(3) 0.627(2) 0.078 Uiso d . 1
H H4B 0.134(3) 0.239(3) 0.634(2) 0.078 Uiso d . 1

loop_
_atom_site_aniso_label
_atom_site_aniso_U_11
_atom_site_aniso_U_22
_atom_site_aniso_U_33
_atom_site_aniso_U_12
_atom_site_aniso_U_13
_atom_site_aniso_U_23
C1 0.0390(14) 0.0284(13) 0.0335(13) 0.0002(10) 0.0185(11) 0.0014(10)
C2 0.0437(15) 0.0297(14) 0.0417(15) 0.0027(11) 0.0224(12) 0.0033(11)
C3 0.0552(17) 0.0273(14) 0.0432(16) 0.0028(12) 0.0222(13) -0.0048(12)
C4 0.0527(17) 0.0378(15) 0.0354(14) 0.0034(12) 0.0237(13) -0.0056(12)
C5 0.0438(15) 0.0331(14) 0.0317(14) 0.0005(11) 0.0205(12) -0.0004(11)
C6 0.0431(15) 0.0253(13) 0.0347(14) -0.0008(11) 0.0196(12) -0.0013(10)
C7 0.0470(16) 0.0315(15) 0.0384(15) 0.0029(12) 0.0205(12) 0.0038(12)
O1 0.0841(15) 0.0361(11) 0.0359(11) 0.0021(9) 0.0329(11) -0.0035(9)
O2 0.0968(16) 0.0389(11) 0.0427(11) 0.0057(11) 0.0396(11) 0.0089(9)
O3 0.0823(15) 0.0280(10) 0.0450(12) 0.0044(9) 0.0303(11) 0.0068(9)
O4 0.0917(15) 0.0387(11) 0.0469(11) -0.0013(10) 0.0473(11) 0.0006(9)
O5 0.0654(13) 0.0482(12) 0.0336(10) 0.0141(10) 0.0220(9) 0.0050(9)
O6 0.1071(17) 0.0308(11) 0.0474(12) -0.0098(10) 0.0385(12) -0.0025(9)
S1 0.0707(5) 0.0285(4) 0.0324(4) 0.0003(3) 0.0297(3) 0.0003(3)
C8 0.0367(14) 0.0302(14) 0.0292(13) -0.0017(10) 0.0157(11) -0.0013(10)
C9 0.0382(15) 0.0285(14) 0.0350(14) 0.0003(11) 0.0151(11) 0.0047(11)
C10 0.0564(17) 0.0266(13) 0.0386(15) 0.0017(12) 0.0232(13) -0.0023(12)
C11 0.0532(17) 0.0334(14) 0.0314(14) -0.0013(12) 0.0202(12) -0.0057(11)
C12 0.0409(15) 0.0324(14) 0.0301(13) -0.0018(11) 0.0174(11) 0.0016(10)
C13 0.0448(15) 0.0280(13) 0.0286(13) 0.0010(11) 0.0166(11) -0.0001(10)
C14 0.0469(16) 0.0334(15) 0.0333(14) -0.0002(12) 0.0213(12) -0.0006(12)
O7 0.0880(15) 0.0365(11) 0.0331(10) 0.0097(10) 0.0342(10) 0.0007(8)
O8 0.0923(15) 0.0402(11) 0.0315(10) 0.0054(10) 0.0303(10) 0.0075(9)
O9 0.0856(15) 0.0293(11) 0.0385(11) 0.0092(10) 0.0262(11) 0.0063(9)
O10 0.0943(15) 0.0277(10) 0.0426(11) -0.0047(10) 0.0311(11) -0.0023(8)
O11 0.0586(13) 0.0522(12) 0.0345(10) 0.0121(9) 0.0190(9) 0.0045(9)
O12 0.0838(14) 0.0410(11) 0.0415(11) 0.0024(10) 0.0411(10) 0.0048(9)
S2 0.0648(5) 0.0293(4) 0.0294(3) 0.0026(3) 0.0250(3) 0.0024(3)
C15 0.0612(19) 0.0277(15) 0.0589(19) -0.0022(13) 0.0235(15) 0.0062(13)
C16 0.0422(16) 0.0351(15) 0.0482(17) 0.0014(12) 0.0145(13) 0.0059(13)
C17 0.0498(17) 0.0332(16) 0.0583(19) -0.0039(13) 0.0165(14) 0.0061(13)
C18 0.061(2) 0.050(2) 0.059(2) -0.0002(15) 0.0201(16) -0.0051(16)
C19 0.064(2) 0.061(2) 0.0504(19) 0.0078(16) 0.0256(16) 0.0061(17)
N1 0.0618(17) 0.0417(16) 0.0689(19) 0.0025(12) 0.0323(14) 0.0200(14)
N2 0.095(2) 0.0482(17) 0.0455(17) -0.0111(16) 0.0239(15) 0.0023(13)
C20 0.0490(18) 0.0354(16) 0.064(2) 0.0000(13) 0.0207(15) 0.0050(14)
C21 0.0454(16) 0.0370(16) 0.0475(17) -0.0011(12) 0.0159(13) 0.0054(13)
C22 0.0574(19) 0.0309(16) 0.065(2) -0.0001(13) 0.0231(16) 0.0107(14)
C23 0.065(2) 0.059(2) 0.062(2) 0.0011(17) 0.0288(18) -0.0042(17)
C24 0.067(2) 0.068(2) 0.063(2) 0.0045(18) 0.0369(18) 0.0166(19)
N3 0.0620(17) 0.0455(16) 0.077(2) 0.0069(13) 0.0350(15) 0.0263(15)
N4 0.078(2) 0.0472(17) 0.0576(19) -0.0012(15) 0.0174(15) 0.0068(14)

loop_
_atom_type_symbol
_atom_type_description
_atom_type_scat_dispersion_real
_atom_type_scat_dispersion_imag
_atom_type_scat_source
C C 0.0033 0.0016 'International Tables Vol C Tables 4.2.6.8 and 6.1.1.4'
H H 0.0000 0.0000 'International Tables Vol C Tables 4.2.6.8 and 6.1.1.4'
N N 0.0061 0.0033 'International Tables Vol C Tables 4.2.6.8 and 6.1.1.4'
O O 0.0106 0.0060 'International Tables Vol C Tables 4.2.6.8 and 6.1.1.4'
S S 0.1246 0.1234 'International Tables Vol C Tables 4.2.6.8 and 6.1.1.4'

loop_
_geom_angle_atom_site_label_1
_geom_angle_atom_site_label_2
_geom_angle_atom_site_label_3
_geom_angle
_geom_angle_publ_flag
C6 C1 C2 118.8(2) no
C6 C1 C7 121.5(2) no
C2 C1 C7 119.6(2) no
O3 C2 C3 117.8(2) no
O3 C2 C1 122.7(2) no
C3 C2 C1 119.5(2) no
C4 C3 C2 120.9(2) no
C4 C3 H3 119.5 no
C2 C3 H3 119.5 no
C3 C4 C5 119.5(2) no
C3 C4 H4 120.2 no
C5 C4 H4 120.2 no
C6 C5 C4 119.9(2) no
C6 C5 S1 119.72(19) no
C4 C5 S1 120.17(19) no
C5 C6 C1 121.4(2) no
C5 C6 H6 119.3 no
C1 C6 H6 119.3 no
O2 C7 O1 122.7(2) no
O2 C7 C1 122.9(2) no
O1 C7 C1 114.4(2) no
C7 O1 H1A 114(2) no
C2 O3 H3B 107(2) no
O4 S1 O6 114.54(12) no
O4 S1 O5 110.54(11) no
O6 S1 O5 112.18(12) no
O4 S1 C5 107.14(11) no
O6 S1 C5 106.66(12) no
O5 S1 C5 105.13(11) no
C13 C8 C9 118.7(2) no
C13 C8 C14 121.0(2) no
C9 C8 C14 120.3(2) no
O9 C9 C10 118.4(2) no
O9 C9 C8 122.0(2) no
C10 C9 C8 119.6(2) no
C11 C10 C9 121.0(2) no
C11 C10 H10 119.5 no
C9 C10 H10 119.5 no
C10 C11 C12 120.0(2) no
C10 C11 H11 120.0 no
C12 C11 H11 120.0 no
C13 C12 C11 119.4(2) no
C13 C12 S2 119.55(19) no
C11 C12 S2 120.99(18) no
C12 C13 C8 121.3(2) no
C12 C13 H13 119.4 no
C8 C13 H13 119.4 no
O8 C14 O7 122.5(2) no
O8 C14 C8 123.0(2) no
O7 C14 C8 114.6(2) no
C14 O7 H7A 109(2) no
C9 O9 H9A 108(2) no
O10 S2 O12 113.70(12) no
O10 S2 O11 112.55(12) no
O12 S2 O11 111.04(11) no
O10 S2 C12 106.49(11) no
O12 S2 C12 106.79(11) no
O11 S2 C12 105.66(11) no
N1 C15 C16 120.4(3) no
N1 C15 H15 119.8 no
C16 C15 H15 119.8 no
N2 C16 C15 121.9(3) no
N2 C16 C17 121.3(3) no
C15 C16 C17 116.7(3) no
C18 C17 C16 120.6(3) no
C18 C17 H17 119.7 no
C16 C17 H17 119.7 no
C19 C18 C17 120.1(3) no
C19 C18 H18 119.9 no
C17 C18 H18 119.9 no
N1 C19 C18 118.3(3) no
N1 C19 H19 120.8 no
C18 C19 H19 120.8 no
C15 N1 C19 123.8(3) no
C15 N1 H1 120(2) no
C19 N1 H1 116(2) no
C16 N2 H2A 118(2) no
C16 N2 H2B 121(2) no
H2A N2 H2B 113(3) no
N3 C20 C21 119.6(3) no
N3 C20 H20 120.2 no
C21 C20 H20 120.2 no
N4 C21 C20 121.6(3) no
N4 C21 C22 121.7(3) no
C20 C21 C22 116.6(3) no
C23 C22 C21 121.3(3) no
C23 C22 H22 119.4 no
C21 C22 H22 119.4 no
C22 C23 C24 120.0(3) no
C22 C23 H23 124(2) no
C24 C23 H23 116(2) no
N3 C24 C23 118.3(3) no
N3 C24 H24 120.9 no
C23 C24 H24 120.9 no
C24 N3 C20 124.3(3) no
C24 N3 H3A 115(2) no
C20 N3 H3A 121(2) no
C21 N4 H4A 118(2) no
C21 N4 H4B 113(2) no
H4A N4 H4B 124(3) no

loop_
_geom_bond_atom_site_label_1
_geom_bond_atom_site_label_2
_geom_bond_distance
_geom_bond_publ_flag
C1 C6 1.386(3) no
C1 C2 1.410(3) no
C1 C7 1.468(3) no
C2 O3 1.350(3) no
C2 C3 1.387(3) no
C3 C4 1.384(3) no
C3 H3 0.9300 no
C4 C5 1.393(3) no
C4 H4 0.9300 no
C5 C6 1.379(3) no
C5 S1 1.765(2) no
C6 H6 0.9300 no
C7 O2 1.224(3) no
C7 O1 1.311(3) no
O1 H1A 0.88(3) no
O3 H3B 0.88(3) no
O4 S1 1.4407(18) no
O5 S1 1.4610(19) no
O6 S1 1.4424(19) no
C8 C13 1.392(3) no
C8 C9 1.409(3) no
C8 C14 1.464(3) no
C9 O9 1.347(3) no
C9 C10 1.384(3) no
C10 C11 1.375(3) no
C10 H10 0.9300 no
C11 C12 1.397(3) no
C11 H11 0.9300 no
C12 C13 1.378(3) no
C12 S2 1.768(2) no
C13 H13 0.9300 no
C14 O8 1.217(3) no
C14 O7 1.319(3) no
O7 H7A 0.88(3) no
O9 H9A 0.81(3) no
O10 S2 1.4435(19) no
O11 S2 1.4597(19) no
O12 S2 1.4527(18) no
C15 N1 1.322(4) no
C15 C16 1.383(4) no
C15 H15 0.9300 no
C16 N2 1.358(4) no
C16 C17 1.391(4) no
C17 C18 1.368(4) no
C17 H17 0.9300 no
C18 C19 1.365(4) no
C18 H18 0.9300 no
C19 N1 1.324(4) no
C19 H19 0.9300 no
N1 H1 0.86(3) no
N2 H2A 0.88(3) no
N2 H2B 0.89(3) no
C20 N3 1.331(4) no
C20 C21 1.381(4) no
C20 H20 0.9300 no
C21 N4 1.353(4) no
C21 C22 1.395(4) no
C22 C23 1.353(4) no
C22 H22 0.9300 no
C23 C24 1.363(4) no
C23 H23 0.93(3) no
C24 N3 1.321(4) no
C24 H24 0.9300 no
N3 H3A 0.90(3) no
N4 H4A 0.88(3) no
N4 H4B 0.89(3) no

loop_
_geom_hbond_atom_site_label_D
_geom_hbond_atom_site_label_H
_geom_hbond_atom_site_label_A
_geom_hbond_site_symmetry_A
_geom_hbond_distance_DH
_geom_hbond_distance_HA
_geom_hbond_distance_DA
_geom_hbond_angle_DHA
_geom_hbond_publ_flag
N1 H1 O12 . 0.86(3) 2.00(3) 2.797(3) 154(3) yes
N3 H3A O4 . 0.90(3) 2.03(3) 2.849(3) 151(3) yes
N2 H2A O5 . 0.88(3) 2.21(4) 3.074(4) 170(3) yes
N2 H2B O6 2 0.89(3) 2.13(3) 2.992(3) 165(3) yes
N4 H4B O11 . 0.89(3) 2.18(4) 3.060(4) 170(3) yes
N4 H4A O10 2_546 0.88(3) 2.07(3) 2.940(3) 175(3) yes
O1 H1A O11 1_554 0.88(3) 1.89(3) 2.717(3) 157(3) yes
O7 H7A O5 1_556 0.88(3) 1.81(3) 2.646(2) 159(3) yes
O3 H3B O2 . 0.88(3) 1.82(3) 2.608(3) 148(3) yes
O9 H9A O8 . 0.81(3) 1.89(3) 2.610(3) 148(3) yes
C4 H4 O8 2_556 0.93 2.40 3.224(3) 148 yes
C11 H11 O2 2_545 0.93 2.30 3.137(3) 149 yes
C19 H19 O10 . 0.93 2.60 3.376(4) 142 yes
C24 H24 O6 . 0.93 2.47 3.278(4) 145 yes

loop_
_geom_torsion_atom_site_label_1
_geom_torsion_atom_site_label_2
_geom_torsion_atom_site_label_3
_geom_torsion_atom_site_label_4
_geom_torsion
_geom_torsion_publ_flag
C6 C1 C2 O3 176.8(2) no
C7 C1 C2 O3 -1.1(4) no
C6 C1 C2 C3 -2.0(4) no
C7 C1 C2 C3 -180.0(2) no
O3 C2 C3 C4 -176.8(2) no
C1 C2 C3 C4 2.1(4) no
C2 C3 C4 C5 -0.7(4) no
C3 C4 C5 C6 -0.7(4) no
C3 C4 C5 S1 173.6(2) no
C4 C5 C6 C1 0.8(4) no
S1 C5 C6 C1 -173.61(19) no
C2 C1 C6 C5 0.6(4) no
C7 C1 C6 C5 178.5(2) no
C6 C1 C7 O2 -177.6(2) no
C2 C1 C7 O2 0.2(4) no
C6 C1 C7 O1 1.3(4) no
C2 C1 C7 O1 179.2(2) no
C6 C5 S1 O4 -152.33(19) no
C4 C5 S1 O4 33.3(2) no
C6 C5 S1 O6 -29.2(2) no
C4 C5 S1 O6 156.4(2) no
C6 C5 S1 O5 90.0(2) no
C4 C5 S1 O5 -84.3(2) no
C13 C8 C9 O9 -178.2(2) no
C14 C8 C9 O9 0.7(4) no
C13 C8 C9 C10 1.5(4) no
C14 C8 C9 C10 -179.5(2) no
O9 C9 C10 C11 178.3(2) no
C8 C9 C10 C11 -1.5(4) no
C9 C10 C11 C12 0.8(4) no
C10 C11 C12 C13 -0.2(4) no
C10 C11 C12 S2 -177.12(19) no
C11 C12 C13 C8 0.3(4) no
S2 C12 C13 C8 177.26(18) no
C9 C8 C13 C12 -1.0(4) no
C14 C8 C13 C12 -179.9(2) no
C13 C8 C14 O8 179.6(2) no
C9 C8 C14 O8 0.7(4) no
C13 C8 C14 O7 0.1(3) no
C9 C8 C14 O7 -178.9(2) no
C13 C12 S2 O10 30.6(2) no
C11 C12 S2 O10 -152.4(2) no
C13 C12 S2 O12 152.45(19) no
C11 C12 S2 O12 -30.6(2) no
C13 C12 S2 O11 -89.2(2) no
C11 C12 S2 O11 87.7(2) no
N1 C15 C16 N2 177.7(3) no
N1 C15 C16 C17 0.3(4) no
N2 C16 C17 C18 -176.9(3) no
C15 C16 C17 C18 0.4(4) no
C16 C17 C18 C19 -0.6(5) no
C17 C18 C19 N1 0.0(5) no
C16 C15 N1 C19 -0.9(5) no
C18 C19 N1 C15 0.7(5) no
N3 C20 C21 N4 -177.4(3) no
N3 C20 C21 C22 0.7(4) no
N4 C21 C22 C23 177.0(3) no
C20 C21 C22 C23 -1.1(4) no
C21 C22 C23 C24 1.0(5) no
C22 C23 C24 N3 -0.6(5) no
C23 C24 N3 C20 0.2(5) no
C21 C20 N3 C24 -0.3(5) no

loop_
_cod_related_entry_id
_cod_related_entry_database
_cod_related_entry_code
1 ChemSpider 30654074
